data_1504731
loop_
_publ_author_name
'Chen, Zhihua'
'Yakura, Kenichiro'
'Matsunaga, Shigeki'
'Shibasaki, Masakatsu'

_publ_section_title
;
 Direct catalytic asymmetric Mannich-type reaction of beta-keto
 phosphonate using a dinuclear Ni2-Schiff base complex.
;
_journal_issue 15
_journal_name_full 'Organic letters'
_journal_page_first 3239
_journal_page_last 3242
_journal_paper_doi 10.1021/ol800965t
_journal_volume 10
_journal_year 2008
_chemical_absolute_configuration 'CHOOSE rm ad rmad syn or unk'
_chemical_formula_moiety 'C21 H31 Cl N O6 P '
_chemical_formula_sum 'C21 H31 Cl N O6 P'
_chemical_formula_weight 459.91
_space_group_IT_number 4
_symmetry_cell_setting monoclinic
_symmetry_Int_Tables_number 4
_symmetry_space_group_name_Hall 'P 2yb'
_symmetry_space_group_name_H-M 'P 1 21 1'
_cell_angle_alpha 90.0000
_cell_angle_beta 95.391(2)
_cell_angle_gamma 90.0000
_cell_formula_units_Z 2
_cell_length_a 10.4863(4)
_cell_length_b 10.1556(4)
_cell_length_c 10.9469(5)
_cell_measurement_reflns_used 7769
_cell_measurement_temperature 93.1
_cell_measurement_theta_max 68.2
_cell_measurement_theta_min 4.1
_cell_volume 1160.63(8)
_computing_cell_refinement PROCESS-AUTO
_computing_data_collection PROCESS-AUTO
_computing_data_reduction CrystalStructure
_computing_publication_material 'CrystalStructure 3.8'
_computing_structure_refinement CRYSTALS
_computing_structure_solution SIR92
_diffrn_detector_area_resol_mean 10.00
_diffrn_measured_fraction_theta_full 0.986
_diffrn_measured_fraction_theta_max 0.986
_diffrn_measurement_device_type 'Rigaku RAXIS-RAPID'
_diffrn_measurement_method \w
_diffrn_radiation_type 'Cu K\a'
_diffrn_radiation_wavelength 1.54187
_diffrn_reflns_av_R_equivalents 0.064
_diffrn_reflns_limit_h_max 12
_diffrn_reflns_limit_h_min -12
_diffrn_reflns_limit_k_max 12
_diffrn_reflns_limit_k_min -12
_diffrn_reflns_limit_l_max 13
_diffrn_reflns_limit_l_min -12
_diffrn_reflns_number 13228
_diffrn_reflns_theta_full 68.22
_diffrn_reflns_theta_max 68.22
_exptl_absorpt_coefficient_mu 2.419
_exptl_absorpt_correction_T_max 0.696
_exptl_absorpt_correction_T_min 0.512
_exptl_absorpt_correction_type multi-scan
_exptl_absorpt_process_details
;
    Higashi, T. (1995). Program for Absorption Correction.
    Rigaku Corporation, Tokyo, Japan.
;
_exptl_crystal_colour colorless
_exptl_crystal_density_diffrn 1.316
_exptl_crystal_density_method 'not measured'
_exptl_crystal_description block
_exptl_crystal_F_000 488.00
_exptl_crystal_size_max 0.31
_exptl_crystal_size_mid 0.25
_exptl_crystal_size_min 0.15
_refine_diff_density_max 1.37
_refine_diff_density_min -0.78
_refine_ls_abs_structure_details 'Flack, H. D. (1983), Acta Cryst. A39, 876-881.  1858 Friedel Pairs'
_refine_ls_abs_structure_Flack 0.03(2)
_refine_ls_extinction_method none
_refine_ls_goodness_of_fit_ref 1.029
_refine_ls_hydrogen_treatment refall
_refine_ls_number_parameters 303
_refine_ls_number_reflns 4081
_refine_ls_R_factor_gt 0.0577
_refine_ls_shift/su_max 0.0015
_refine_ls_structure_factor_coef Fsqd
_refine_ls_weighting_details 'w = 1/[0.0002Fo^2^ + 1.0000\s(Fo^2^)]/(4Fo^2^)'
_refine_ls_weighting_scheme calc
_refine_ls_wR_factor_ref 0.1544
_reflns_number_gt 3258
_reflns_number_total 4081
_reflns_threshold_expression F^2^>2.0\s(F^2^)
_cod_data_source_file ol800965t-file005.cif
_cod_data_source_block '_080403chenparachloro'
_cod_original_cell_volume 1160.64(8)
_cod_original_formula_sum 'C21 H31 Cl N O6 P '
_cod_database_code 1504731

loop_
_symmetry_equiv_pos_site_id
_symmetry_equiv_pos_as_xyz
1 +X,+Y,+Z
2 -X,1/2+Y,-Z

loop_
_atom_site_label
_atom_site_type_symbol
_atom_site_fract_x
_atom_site_fract_y
_atom_site_fract_z
_atom_site_U_iso_or_equiv
_atom_site_adp_type
_atom_site_occupancy
_atom_site_symmetry_multiplicity
_atom_site_calc_flag
_atom_site_refinement_flags
Cl(1) Cl 1.11905(11) 0.20656(15) 0.98239(11) 0.0399(3) Uani 1.00 1 d .
P(2) P 0.40248(11) 0.40907(14) 0.56991(11) 0.0295(3) Uani 1.00 1 d .
O(1) O 0.5528(3) 0.5396(3) 0.8183(2) 0.0348(9) Uani 1.00 1 d .
O(3) O 0.4377(3) 0.5345(3) 0.5168(3) 0.0348(9) Uani 1.00 1 d .
O(4) O 0.3703(2) 0.2984(3) 0.4716(2) 0.0303(8) Uani 1.00 1 d .
O(5) O 0.2820(2) 0.4084(3) 0.6449(2) 0.0347(8) Uani 1.00 1 d .
O(7) O 0.7373(3) 0.2558(3) 0.3461(2) 0.0328(9) Uani 1.00 1 d .
O(8) O 0.8027(3) 0.4416(3) 0.4543(3) 0.0402(10) Uani 1.00 1 d .
N(1) N 0.6611(3) 0.2959(3) 0.5250(3) 0.0276(10) Uani 1.00 1 d .
C(10) C 0.6564(4) 0.3642(4) 0.6426(4) 0.0280(12) Uani 1.00 1 d .
C(11) C 0.8352(4) 0.4150(5) 0.8057(4) 0.0321(12) Uani 1.00 1 d .
C(12) C 0.8086(4) 0.1909(5) 0.7415(4) 0.0321(12) Uani 1.00 1 d .
C(13) C 0.5149(4) 0.4287(5) 0.8065(4) 0.0329(13) Uani 1.00 1 d .
C(14) C 0.5223(4) 0.3458(4) 0.6868(4) 0.0282(12) Uani 1.00 1 d .
C(15) C 0.9801(4) 0.2502(5) 0.8889(4) 0.0332(13) Uani 1.00 1 d .
C(16) C 0.7393(4) 0.3413(5) 0.4423(4) 0.0325(13) Uani 1.00 1 d .
C(17) C 0.9433(4) 0.3793(4) 0.8851(4) 0.0320(13) Uani 1.00 1 d .
C(18) C 0.4115(4) 0.3030(5) 0.3477(4) 0.0322(12) Uani 1.00 1 d .
C(19) C 0.4878(4) 0.2041(5) 0.7281(4) 0.0350(13) Uani 1.00 1 d .
C(20) C 0.1512(4) 0.4101(6) 0.5821(4) 0.0463(15) Uani 1.00 1 d .
C(21) C 0.9129(4) 0.1530(5) 0.8208(4) 0.0336(13) Uani 1.00 1 d .
C(22) C 0.7679(4) 0.3200(4) 0.7333(4) 0.0290(12) Uani 1.00 1 d .
C(23) C 0.4606(5) 0.3445(5) 0.9018(4) 0.0399(15) Uani 1.00 1 d .
C(24) C 0.7589(4) 0.1778(5) 0.1500(4) 0.0401(15) Uani 1.00 1 d .
C(25) C 0.9416(4) 0.3004(6) 0.2614(5) 0.0441(15) Uani 1.00 1 d .
C(26) C 0.7951(4) 0.2917(5) 0.2356(4) 0.0314(12) Uani 1.00 1 d .
C(27) C 0.2958(4) 0.3093(5) 0.2567(4) 0.0415(14) Uani 1.00 1 d .
C(28) C 0.7387(5) 0.4191(5) 0.1843(4) 0.0421(15) Uani 1.00 1 d .
C(29) C 0.0958(5) 0.2744(6) 0.5839(5) 0.0571(19) Uani 1.00 1 d .
C(30) C 0.4924(7) 0.2067(7) 0.8653(5) 0.073(2) Uani 1.00 1 d .
H(1) H 0.8068 0.5039 0.8021 0.038 Uiso 1.00 1 c R
H(2) H 0.7623 0.1264 0.6926 0.039 Uiso 1.00 1 c R
H(3) H 0.9912 0.4436 0.9328 0.038 Uiso 1.00 1 c R
H(4) H 0.9404 0.0639 0.8268 0.041 Uiso 1.00 1 c R
H(5) H 0.4040 0.1818 0.6937 0.043 Uiso 1.00 1 c R
H(6) H 0.5474 0.1418 0.7024 0.043 Uiso 1.00 1 c R
H(7) H 0.4982 0.3647 0.9819 0.048 Uiso 1.00 1 c R
H(8) H 0.3705 0.3559 0.8986 0.048 Uiso 1.00 1 c R
H(9) H 0.4321 0.1466 0.8933 0.089 Uiso 1.00 1 c R
H(10) H 0.5759 0.1843 0.9002 0.089 Uiso 1.00 1 c R
H(11) H 0.6681 0.4553 0.6269 0.033 Uiso 1.00 1 c R
H(12) H 0.6099 0.2198 0.5075 0.033 Uiso 1.00 1 c R
H(13) H 0.8236 0.1122 0.1602 0.049 Uiso 1.00 1 c R
H(14) H 0.7501 0.2067 0.0671 0.049 Uiso 1.00 1 c R
H(15) H 0.6798 0.1420 0.1702 0.049 Uiso 1.00 1 c R
H(16) H 0.9645 0.3876 0.2858 0.053 Uiso 1.00 1 c R
H(17) H 0.9817 0.2782 0.1899 0.053 Uiso 1.00 1 c R
H(18) H 0.9690 0.2409 0.3256 0.053 Uiso 1.00 1 c R
H(19) H 0.2712 0.2219 0.2339 0.050 Uiso 1.00 1 c R
H(20) H 0.3150 0.3568 0.1859 0.050 Uiso 1.00 1 c R
H(21) H 0.2276 0.3515 0.2925 0.050 Uiso 1.00 1 c R
H(22) H 0.6655 0.4007 0.1290 0.052 Uiso 1.00 1 c R
H(23) H 0.8005 0.4646 0.1422 0.052 Uiso 1.00 1 c R
H(24) H 0.7142 0.4722 0.2497 0.052 Uiso 1.00 1 c R
H(25) H 0.1163 0.2297 0.5120 0.068 Uiso 1.00 1 c R
H(26) H 0.0054 0.2770 0.5856 0.068 Uiso 1.00 1 c R
H(27) H 0.1331 0.2291 0.6543 0.068 Uiso 1.00 1 c R
H(28) H 0.4614 0.3800 0.3396 0.038 Uiso 1.00 1 c R
H(29) H 0.4613 0.2274 0.3335 0.038 Uiso 1.00 1 c R
H(30) H 0.0986 0.4670 0.6247 0.055 Uiso 1.00 1 c R
H(31) H 0.1529 0.4400 0.5000 0.055 Uiso 1.00 1 c R

loop_
_atom_site_aniso_label
_atom_site_aniso_U_11
_atom_site_aniso_U_22
_atom_site_aniso_U_33
_atom_site_aniso_U_12
_atom_site_aniso_U_13
_atom_site_aniso_U_23
Cl(1) 0.0326(6) 0.0507(7) 0.0355(6) 0.0058(5) -0.0023(4) 0.0002(6)
P(2) 0.0267(5) 0.0344(6) 0.0276(6) 0.0011(5) 0.0035(4) -0.0008(5)
O(1) 0.0382(19) 0.0350(19) 0.0317(18) -0.0043(15) 0.0065(14) -0.0041(15)
O(3) 0.0331(17) 0.0364(19) 0.0347(19) 0.0060(15) 0.0026(14) 0.0010(16)
O(4) 0.0292(16) 0.0343(18) 0.0285(17) -0.0016(14) 0.0090(13) -0.0003(14)
O(5) 0.0272(16) 0.047(2) 0.0301(17) 0.0037(16) 0.0041(13) -0.0040(16)
O(7) 0.0331(18) 0.0395(19) 0.0275(17) -0.0031(13) 0.0111(13) -0.0014(14)
O(8) 0.0378(19) 0.041(2) 0.042(2) -0.0135(16) 0.0060(15) -0.0023(16)
N(1) 0.0263(19) 0.035(2) 0.0225(19) -0.0037(17) 0.0042(14) -0.0020(16)
C(10) 0.025(2) 0.036(2) 0.022(2) 0.0032(18) -0.0003(18) -0.0015(18)
C(11) 0.035(2) 0.030(2) 0.030(2) 0.005(2) -0.002(2) -0.004(2)
C(12) 0.030(2) 0.041(2) 0.025(2) 0.002(2) 0.0018(18) -0.003(2)
C(13) 0.028(2) 0.038(3) 0.032(2) 0.008(2) 0.0015(19) -0.005(2)
C(14) 0.025(2) 0.036(2) 0.024(2) 0.0021(19) 0.0048(18) -0.0029(19)
C(15) 0.027(2) 0.043(3) 0.030(2) 0.000(2) 0.005(2) -0.002(2)
C(16) 0.026(2) 0.042(3) 0.031(2) 0.002(2) 0.0088(19) 0.002(2)
C(17) 0.030(2) 0.038(2) 0.028(2) -0.0045(19) 0.0000(19) -0.006(2)
C(18) 0.031(2) 0.033(2) 0.031(2) 0.000(2) -0.0016(19) -0.005(2)
C(19) 0.029(2) 0.040(2) 0.038(2) 0.001(2) 0.010(2) -0.004(2)
C(20) 0.025(2) 0.075(4) 0.038(3) 0.010(2) -0.002(2) -0.004(3)
C(21) 0.030(2) 0.043(3) 0.029(2) 0.001(2) 0.008(2) 0.002(2)
C(22) 0.029(2) 0.031(2) 0.028(2) -0.001(2) 0.0040(19) -0.001(2)
C(23) 0.042(3) 0.054(3) 0.025(2) -0.005(2) 0.004(2) 0.003(2)
C(24) 0.035(2) 0.052(3) 0.035(2) 0.000(2) 0.014(2) -0.000(2)
C(25) 0.038(2) 0.056(3) 0.040(3) -0.007(2) 0.008(2) -0.006(2)
C(26) 0.030(2) 0.041(2) 0.024(2) -0.006(2) 0.0071(19) -0.002(2)
C(27) 0.039(2) 0.048(3) 0.037(2) -0.001(2) 0.001(2) -0.008(2)
C(28) 0.045(2) 0.054(3) 0.030(2) -0.003(2) 0.015(2) 0.004(2)
C(29) 0.034(2) 0.084(5) 0.053(3) -0.014(3) 0.001(2) 0.003(3)
C(30) 0.122(6) 0.057(4) 0.043(3) -0.022(4) 0.030(3) -0.000(3)

loop_
_atom_type_symbol
_atom_type_description
_atom_type_scat_dispersion_real
_atom_type_scat_dispersion_imag
_atom_type_scat_source
C C 0.018 0.009
;
International Tables for Crystallography
(1992, Vol. C, Tables 4.2.6.8 and 6.1.1.4)
;
H H 0.000 0.000
;
International Tables for Crystallography
(1992, Vol. C, Table 6.1.1.4)
;
N N 0.031 0.018
;
International Tables for Crystallography
(1992, Vol. C, Tables 4.2.6.8 and 6.1.1.4)
;
O O 0.049 0.032
;
International Tables for Crystallography
(1992, Vol. C, Tables 4.2.6.8 and 6.1.1.4)
;
P P 0.295 0.434
;
International Tables for Crystallography
(1992, Vol. C, Tables 4.2.6.8 and 6.1.1.4)
;
Cl Cl 0.364 0.702
;
International Tables for Crystallography
(1992, Vol. C, Tables 4.2.6.8 and 6.1.1.4)
;

loop_
_geom_angle_atom_site_label_1
_geom_angle_atom_site_label_2
_geom_angle_atom_site_label_3
_geom_angle
_geom_angle_publ_flag
O(3) P(2) O(4) 113.38(19) yes
O(3) P(2) O(5) 117.2(2) yes
O(3) P(2) C(14) 113.8(2) yes
O(4) P(2) O(5) 102.94(18) yes
O(4) P(2) C(14) 108.5(2) yes
O(5) P(2) C(14) 99.59(19) yes
P(2) O(4) C(18) 123.3(2) yes
P(2) O(5) C(20) 121.0(2) yes
C(16) O(7) C(26) 120.5(3) yes
C(10) N(1) C(16) 119.7(3) yes
N(1) C(10) C(14) 109.0(3) yes
N(1) C(10) C(22) 110.1(3) yes
C(14) C(10) C(22) 115.1(3) yes
C(17) C(11) C(22) 120.4(4) yes
C(21) C(12) C(22) 121.7(4) yes
O(1) C(13) C(14) 123.7(4) yes
O(1) C(13) C(23) 127.2(4) yes
C(14) C(13) C(23) 109.0(4) yes
P(2) C(14) C(10) 109.0(3) yes
P(2) C(14) C(13) 108.2(3) yes
P(2) C(14) C(19) 111.4(3) yes
C(10) C(14) C(13) 108.4(3) yes
C(10) C(14) C(19) 116.5(3) yes
C(13) C(14) C(19) 102.9(3) yes
Cl(1) C(15) C(17) 118.4(3) yes
Cl(1) C(15) C(21) 119.0(3) yes
C(17) C(15) C(21) 122.6(4) yes
O(7) C(16) O(8) 125.8(4) yes
O(7) C(16) N(1) 109.4(4) yes
O(8) C(16) N(1) 124.8(4) yes
C(11) C(17) C(15) 118.3(4) yes
O(4) C(18) C(27) 109.1(3) yes
C(14) C(19) C(30) 106.7(4) yes
O(5) C(20) C(29) 109.2(4) yes
C(12) C(21) C(15) 118.0(4) yes
C(10) C(22) C(11) 118.7(4) yes
C(10) C(22) C(12) 122.3(4) yes
C(11) C(22) C(12) 118.9(4) yes
C(13) C(23) C(30) 103.8(4) yes
O(7) C(26) C(24) 103.0(3) yes
O(7) C(26) C(25) 110.5(3) yes
O(7) C(26) C(28) 110.3(3) yes
C(24) C(26) C(25) 110.2(4) yes
C(24) C(26) C(28) 111.0(3) yes
C(25) C(26) C(28) 111.7(4) yes
C(19) C(30) C(23) 107.2(5) yes
C(10) N(1) H(12) 119.8 no
C(16) N(1) H(12) 120.4 no
N(1) C(10) H(11) 106.7 no
C(14) C(10) H(11) 108.1 no
C(22) C(10) H(11) 107.4 no
C(17) C(11) H(1) 120.0 no
C(22) C(11) H(1) 119.5 no
C(21) C(12) H(2) 119.5 no
C(22) C(12) H(2) 118.7 no
C(11) C(17) H(3) 121.1 no
C(15) C(17) H(3) 120.6 no
O(4) C(18) H(28) 109.0 no
O(4) C(18) H(29) 109.9 no
C(27) C(18) H(28) 108.8 no
C(27) C(18) H(29) 110.5 no
H(28) C(18) H(29) 109.5 no
C(14) C(19) H(5) 109.6 no
C(14) C(19) H(6) 110.5 no
C(30) C(19) H(5) 110.1 no
C(30) C(19) H(6) 110.4 no
H(5) C(19) H(6) 109.5 no
O(5) C(20) H(30) 109.5 no
O(5) C(20) H(31) 110.2 no
C(29) C(20) H(30) 108.1 no
C(29) C(20) H(31) 110.4 no
H(30) C(20) H(31) 109.5 no
C(12) C(21) H(4) 121.6 no
C(15) C(21) H(4) 120.3 no
C(13) C(23) H(7) 111.5 no
C(13) C(23) H(8) 110.2 no
C(30) C(23) H(7) 111.3 no
C(30) C(23) H(8) 110.4 no
H(7) C(23) H(8) 109.5 no
C(26) C(24) H(13) 109.1 no
C(26) C(24) H(14) 110.6 no
C(26) C(24) H(15) 108.7 no
H(13) C(24) H(14) 109.5 no
H(13) C(24) H(15) 109.5 no
H(14) C(24) H(15) 109.5 no
C(26) C(25) H(16) 109.1 no
C(26) C(25) H(17) 110.3 no
C(26) C(25) H(18) 109.0 no
H(16) C(25) H(17) 109.5 no
H(16) C(25) H(18) 109.5 no
H(17) C(25) H(18) 109.5 no
C(18) C(27) H(19) 108.5 no
C(18) C(27) H(20) 110.1 no
C(18) C(27) H(21) 109.8 no
H(19) C(27) H(20) 109.5 no
H(19) C(27) H(21) 109.5 no
H(20) C(27) H(21) 109.5 no
C(26) C(28) H(22) 109.5 no
C(26) C(28) H(23) 109.6 no
C(26) C(28) H(24) 109.3 no
H(22) C(28) H(23) 109.5 no
H(22) C(28) H(24) 109.5 no
H(23) C(28) H(24) 109.5 no
C(20) C(29) H(25) 108.1 no
C(20) C(29) H(26) 111.3 no
C(20) C(29) H(27) 109.0 no
H(25) C(29) H(26) 109.5 no
H(25) C(29) H(27) 109.5 no
H(26) C(29) H(27) 109.5 no
C(19) C(30) H(9) 110.6 no
C(19) C(30) H(10) 109.9 no
C(23) C(30) H(9) 110.0 no
C(23) C(30) H(10) 109.6 no
H(9) C(30) H(10) 109.5 no

loop_
_geom_bond_atom_site_label_1
_geom_bond_atom_site_label_2
_geom_bond_distance
_geom_bond_publ_flag
Cl(1) C(15) 1.757(4) yes
P(2) O(3) 1.462(3) yes
P(2) O(4) 1.571(3) yes
P(2) O(5) 1.571(3) yes
P(2) C(14) 1.824(4) yes
O(1) C(13) 1.197(6) yes
O(4) C(18) 1.462(5) yes
O(5) C(20) 1.476(5) yes
O(7) C(16) 1.363(6) yes
O(7) C(26) 1.450(5) yes
O(8) C(16) 1.217(6) yes
N(1) C(10) 1.467(5) yes
N(1) C(16) 1.358(6) yes
C(10) C(14) 1.542(6) yes
C(10) C(22) 1.528(6) yes
C(11) C(17) 1.409(6) yes
C(11) C(22) 1.397(6) yes
C(12) C(21) 1.386(6) yes
C(12) C(22) 1.379(7) yes
C(13) C(14) 1.565(6) yes
C(13) C(23) 1.502(7) yes
C(14) C(19) 1.561(7) yes
C(15) C(17) 1.367(7) yes
C(15) C(21) 1.388(6) yes
C(18) C(27) 1.497(6) yes
C(19) C(30) 1.499(7) yes
C(20) C(29) 1.497(8) yes
C(23) C(30) 1.501(9) yes
C(24) C(26) 1.515(7) yes
C(25) C(26) 1.538(6) yes
C(26) C(28) 1.509(7) yes
N(1) H(12) 0.950 no
C(10) H(11) 0.950 no
C(11) H(1) 0.950 no
C(12) H(2) 0.950 no
C(17) H(3) 0.950 no
C(18) H(28) 0.950 no
C(18) H(29) 0.950 no
C(19) H(5) 0.950 no
C(19) H(6) 0.950 no
C(20) H(30) 0.950 no
C(20) H(31) 0.950 no
C(21) H(4) 0.950 no
C(23) H(7) 0.950 no
C(23) H(8) 0.950 no
C(24) H(13) 0.950 no
C(24) H(14) 0.950 no
C(24) H(15) 0.950 no
C(25) H(16) 0.950 no
C(25) H(17) 0.950 no
C(25) H(18) 0.950 no
C(27) H(19) 0.950 no
C(27) H(20) 0.950 no
C(27) H(21) 0.950 no
C(28) H(22) 0.950 no
C(28) H(23) 0.950 no
C(28) H(24) 0.950 no
C(29) H(25) 0.950 no
C(29) H(26) 0.950 no
C(29) H(27) 0.950 no
C(30) H(9) 0.950 no
C(30) H(10) 0.950 no

loop_
_geom_contact_atom_site_label_1
_geom_contact_atom_site_label_2
_geom_contact_distance
_geom_contact_site_symmetry_2
Cl(1) C(17) 2.691(4) .
Cl(1) C(21) 2.716(4) .
Cl(1) C(27) 3.534(5) 1_656
P(2) O(1) 3.291(3) .
P(2) N(1) 3.028(3) .
P(2) C(10) 2.745(4) .
P(2) C(13) 2.750(4) .
P(2) C(18) 2.670(4) .
P(2) C(19) 2.801(5) .
P(2) C(20) 2.651(4) .
P(2) C(29) 3.512(5) .
O(1) P(2) 3.291(3) .
O(1) O(3) 3.407(4) .
O(1) O(5) 3.526(4) .
O(1) C(10) 2.906(5) .
O(1) C(11) 3.235(5) .
O(1) C(14) 2.441(5) .
O(1) C(18) 3.275(6) 2_656
O(1) C(19) 3.595(6) .
O(1) C(22) 3.364(5) .
O(1) C(23) 2.421(6) .
O(1) C(27) 3.308(6) 2_656
O(1) C(30) 3.487(8) .
O(3) O(1) 3.407(4) .
O(3) O(4) 2.536(4) .
O(3) O(4) 3.347(4) 2_656
O(3) O(5) 2.589(4) .
O(3) O(7) 3.345(4) 2_656
O(3) N(1) 3.366(5) .
O(3) N(1) 2.871(5) 2_656
O(3) C(10) 3.090(5) .
O(3) C(13) 3.374(5) .
O(3) C(14) 2.759(5) .
O(3) C(18) 2.989(6) .
O(3) C(18) 3.420(5) 2_656
O(3) C(19) 3.340(6) 2_656
O(3) C(20) 3.397(6) .
O(4) O(3) 2.536(4) .
O(4) O(3) 3.347(4) 2_646
O(4) O(5) 2.458(4) .
O(4) N(1) 3.050(4) .
O(4) C(10) 3.449(5) .
O(4) C(14) 2.760(5) .
O(4) C(19) 3.110(5) .
O(4) C(20) 2.925(6) .
O(4) C(27) 2.411(5) .
O(4) C(29) 3.244(6) .
O(5) O(1) 3.526(4) .
O(5) O(3) 2.589(4) .
O(5) O(4) 2.458(4) .
O(5) O(7) 3.535(4) 2_656
O(5) C(13) 2.885(5) .
O(5) C(14) 2.598(5) .
O(5) C(19) 3.070(5) .
O(5) C(23) 3.294(5) .
O(5) C(24) 3.590(6) 2_656
O(5) C(29) 2.422(6) .
O(7) O(3) 3.345(4) 2_646
O(7) O(5) 3.535(4) 2_646
O(7) O(8) 2.298(4) .
O(7) N(1) 2.221(4) .
O(7) C(18) 3.452(5) .
O(7) C(24) 2.320(6) .
O(7) C(25) 2.456(6) .
O(7) C(28) 2.428(6) .
O(8) O(7) 2.298(4) .
O(8) N(1) 2.283(5) .
O(8) C(10) 2.795(5) .
O(8) C(22) 3.346(5) .
O(8) C(25) 3.036(6) .
O(8) C(26) 2.832(5) .
O(8) C(28) 2.977(5) .
O(8) C(29) 3.579(7) 2_656
N(1) P(2) 3.028(3) .
N(1) O(3) 3.366(5) .
N(1) O(3) 2.871(5) 2_646
N(1) O(4) 3.050(4) .
N(1) O(7) 2.221(4) .
N(1) O(8) 2.283(5) .
N(1) C(12) 2.908(5) .
N(1) C(14) 2.449(6) .
N(1) C(18) 3.109(5) .
N(1) C(19) 3.143(6) .
N(1) C(22) 2.456(5) .
N(1) C(26) 3.584(6) .
C(10) P(2) 2.745(4) .
C(10) O(1) 2.906(5) .
C(10) O(3) 3.090(5) .
C(10) O(4) 3.449(5) .
C(10) O(8) 2.795(5) .
C(10) C(11) 2.518(5) .
C(10) C(12) 2.548(6) .
C(10) C(13) 2.520(6) .
C(10) C(16) 2.444(6) .
C(10) C(19) 2.639(6) .
C(10) C(30) 3.501(8) .
C(11) O(1) 3.235(5) .
C(11) C(10) 2.518(5) .
C(11) C(12) 2.390(7) .
C(11) C(13) 3.362(6) .
C(11) C(14) 3.486(6) .
C(11) C(15) 2.383(6) .
C(11) C(21) 2.783(7) .
C(12) N(1) 2.908(5) .
C(12) C(10) 2.548(6) .
C(12) C(11) 2.390(7) .
C(12) C(14) 3.392(6) .
C(12) C(15) 2.378(6) .
C(12) C(17) 2.777(6) .
C(12) C(19) 3.356(6) .
C(13) P(2) 2.750(4) .
C(13) O(3) 3.374(5) .
C(13) O(5) 2.885(5) .
C(13) C(10) 2.520(6) .
C(13) C(11) 3.362(6) .
C(13) C(19) 2.445(7) .
C(13) C(22) 3.049(6) .
C(13) C(30) 2.363(9) .
C(14) O(1) 2.441(5) .
C(14) O(3) 2.759(5) .
C(14) O(4) 2.760(5) .
C(14) O(5) 2.598(5) .
C(14) N(1) 2.449(6) .
C(14) C(11) 3.486(6) .
C(14) C(12) 3.392(6) .
C(14) C(22) 2.591(6) .
C(14) C(23) 2.498(7) .
C(14) C(30) 2.455(8) .
C(15) C(11) 2.383(6) .
C(15) C(12) 2.378(6) .
C(15) C(22) 2.765(6) .
C(16) C(10) 2.444(6) .
C(16) C(18) 3.517(6) .
C(16) C(22) 3.179(6) .
C(16) C(25) 3.064(7) .
C(16) C(26) 2.442(6) .
C(16) C(28) 2.932(7) .
C(17) Cl(1) 2.691(4) .
C(17) C(12) 2.777(6) .
C(17) C(21) 2.416(6) .
C(17) C(22) 2.436(6) .
C(18) P(2) 2.670(4) .
C(18) O(1) 3.275(6) 2_646
C(18) O(3) 2.989(6) .
C(18) O(3) 3.420(5) 2_646
C(18) O(7) 3.452(5) .
C(18) N(1) 3.109(5) .
C(18) C(16) 3.517(6) .
C(19) P(2) 2.801(5) .
C(19) O(1) 3.595(6) .
C(19) O(3) 3.340(6) 2_646
C(19) O(4) 3.110(5) .
C(19) O(5) 3.070(5) .
C(19) N(1) 3.143(6) .
C(19) C(10) 2.639(6) .
C(19) C(12) 3.356(6) .
C(19) C(13) 2.445(7) .
C(19) C(22) 3.160(6) .
C(19) C(23) 2.414(7) .
C(20) P(2) 2.651(4) .
C(20) O(3) 3.397(6) .
C(20) O(4) 2.925(6) .
C(21) Cl(1) 2.716(4) .
C(21) C(11) 2.783(7) .
C(21) C(17) 2.416(6) .
C(21) C(22) 2.415(6) .
C(21) C(29) 3.586(8) 1_655
C(22) O(1) 3.364(5) .
C(22) O(8) 3.346(5) .
C(22) N(1) 2.456(5) .
C(22) C(13) 3.049(6) .
C(22) C(14) 2.591(6) .
C(22) C(15) 2.765(6) .
C(22) C(16) 3.179(6) .
C(22) C(17) 2.436(6) .
C(22) C(19) 3.160(6) .
C(22) C(21) 2.415(6) .
C(22) C(30) 3.542(9) .
C(23) O(1) 2.421(6) .
C(23) O(5) 3.294(5) .
C(23) C(14) 2.498(7) .
C(23) C(19) 2.414(7) .
C(24) O(5) 3.590(6) 2_646
C(24) O(7) 2.320(6) .
C(24) C(25) 2.504(7) .
C(24) C(28) 2.492(8) .
C(25) O(7) 2.456(6) .
C(25) O(8) 3.036(6) .
C(25) C(16) 3.064(7) .
C(25) C(24) 2.504(7) .
C(25) C(28) 2.522(7) .
C(26) O(8) 2.832(5) .
C(26) N(1) 3.584(6) .
C(26) C(16) 2.442(6) .
C(27) Cl(1) 3.534(5) 1_454
C(27) O(1) 3.308(6) 2_646
C(27) O(4) 2.411(5) .
C(28) O(7) 2.428(6) .
C(28) O(8) 2.977(5) .
C(28) C(16) 2.932(7) .
C(28) C(24) 2.492(8) .
C(28) C(25) 2.522(7) .
C(29) P(2) 3.512(5) .
C(29) O(4) 3.244(6) .
C(29) O(5) 2.422(6) .
C(29) O(8) 3.579(7) 2_646
C(29) C(21) 3.586(8) 1_455
C(30) O(1) 3.487(8) .
C(30) C(10) 3.501(8) .
C(30) C(13) 2.363(9) .
C(30) C(14) 2.455(8) .
C(30) C(22) 3.542(9) .
Cl(1) H(1) 3.172 2_747
Cl(1) H(3) 2.784 .
Cl(1) H(3) 3.087 2_747
Cl(1) H(4) 2.812 .
Cl(1) H(8) 3.248 1_655
Cl(1) H(9) 3.563 1_655
Cl(1) H(17) 2.894 1_556
Cl(1) H(19) 3.054 1_656
Cl(1) H(20) 3.263 1_656
Cl(1) H(23) 2.971 2_746
P(2) H(5) 2.676 .
P(2) H(6) 3.371 .
P(2) H(11) 2.835 .
P(2) H(12) 3.029 .
P(2) H(12) 3.267 2_656
P(2) H(21) 3.447 .
P(2) H(25) 3.517 .
P(2) H(27) 3.559 .
P(2) H(28) 2.668 .
P(2) H(29) 3.284 .
P(2) H(30) 3.349 .
P(2) H(31) 2.675 .
O(1) H(1) 2.711 .
O(1) H(7) 2.624 .
O(1) H(8) 2.868 .
O(1) H(9) 3.328 2_657
O(1) H(11) 2.656 .
O(1) H(15) 2.666 2_656
O(1) H(19) 2.713 2_656
O(1) H(20) 3.509 2_656
O(1) H(29) 2.525 2_656
O(3) H(2) 3.102 2_656
O(3) H(5) 3.319 2_656
O(3) H(6) 2.653 2_656
O(3) H(11) 2.718 .
O(3) H(12) 1.959 2_656
O(3) H(28) 2.525 .
O(3) H(29) 2.705 2_656
O(3) H(31) 3.126 .
O(4) H(5) 2.697 .
O(4) H(6) 3.388 .
O(4) H(12) 2.630 .
O(4) H(19) 2.818 .
O(4) H(20) 3.182 .
O(4) H(21) 2.413 .
O(4) H(25) 2.829 .
O(4) H(27) 3.409 .
O(4) H(28) 1.986 .
O(4) H(29) 1.997 .
O(4) H(31) 2.738 .
O(5) H(5) 2.663 .
O(5) H(8) 2.893 .
O(5) H(13) 3.240 2_656
O(5) H(15) 3.119 2_656
O(5) H(25) 2.821 .
O(5) H(26) 3.203 .
O(5) H(27) 2.408 .
O(5) H(30) 2.005 .
O(5) H(31) 2.012 .
O(7) H(12) 2.341 .
O(7) H(13) 2.727 .
O(7) H(14) 3.111 .
O(7) H(15) 2.278 .
O(7) H(16) 2.864 .
O(7) H(17) 3.221 .
O(7) H(18) 2.465 .
O(7) H(22) 2.837 .
O(7) H(23) 3.193 .
O(7) H(24) 2.441 .
O(7) H(28) 3.151 .
O(7) H(29) 2.898 .
O(7) H(30) 3.400 2_646
O(8) H(5) 3.551 2_656
O(8) H(11) 2.467 .
O(8) H(12) 3.118 .
O(8) H(16) 2.677 .
O(8) H(18) 3.105 .
O(8) H(23) 3.422 .
O(8) H(24) 2.363 .
O(8) H(25) 3.059 2_656
O(8) H(26) 2.967 1_655
O(8) H(27) 3.246 2_656
O(8) H(30) 3.476 1_655
N(1) H(2) 2.663 .
N(1) H(5) 3.599 .
N(1) H(6) 2.842 .
N(1) H(11) 1.964 .
N(1) H(24) 3.594 .
N(1) H(28) 2.904 .
N(1) H(29) 2.905 .
C(10) H(1) 2.651 .
C(10) H(2) 2.693 .
C(10) H(5) 3.321 .
C(10) H(6) 2.642 .
C(10) H(10) 3.530 .
C(10) H(12) 2.108 .
C(11) H(2) 3.245 .
C(11) H(3) 2.066 .
C(11) H(11) 2.535 .
C(11) H(19) 3.326 2_656
C(11) H(26) 3.430 1_655
C(11) H(30) 3.587 1_655
C(12) H(1) 3.247 .
C(12) H(4) 2.051 .
C(12) H(6) 2.777 .
C(12) H(10) 3.127 .
C(12) H(11) 3.256 .
C(12) H(12) 3.160 .
C(12) H(21) 3.485 2_646
C(12) H(26) 2.932 1_655
C(13) H(1) 3.160 .
C(13) H(5) 2.983 .
C(13) H(6) 3.158 .
C(13) H(7) 2.051 .
C(13) H(8) 2.036 .
C(13) H(9) 3.166 .
C(13) H(10) 2.739 .
C(13) H(11) 2.666 .
C(13) H(15) 3.005 2_656
C(13) H(29) 3.418 2_656
C(14) H(1) 3.516 .
C(14) H(2) 3.358 .
C(14) H(5) 2.082 .
C(14) H(6) 2.093 .
C(14) H(7) 3.269 .
C(14) H(8) 2.934 .
C(14) H(9) 3.240 .
C(14) H(10) 2.866 .
C(14) H(11) 2.047 .
C(14) H(12) 2.584 .
C(15) H(1) 3.243 .
C(15) H(2) 3.238 .
C(15) H(3) 2.023 .
C(15) H(4) 2.039 .
C(15) H(14) 3.271 1_556
C(15) H(17) 3.306 1_556
C(15) H(26) 3.367 1_655
C(15) H(27) 3.160 1_655
C(16) H(2) 3.494 .
C(16) H(11) 2.504 .
C(16) H(12) 2.014 .
C(16) H(16) 3.081 .
C(16) H(18) 3.008 .
C(16) H(22) 3.497 .
C(16) H(24) 2.486 .
C(16) H(26) 3.138 1_655
C(16) H(28) 3.049 .
C(16) H(29) 3.256 .
C(17) H(1) 2.056 .
C(17) H(4) 3.266 .
C(17) H(13) 3.470 2_756
C(17) H(14) 3.449 1_556
C(17) H(17) 3.478 1_556
C(17) H(23) 3.421 1_556
C(17) H(26) 3.558 1_655
C(17) H(30) 3.528 1_655
C(18) H(6) 3.518 2_656
C(18) H(12) 2.724 .
C(18) H(19) 2.012 .
C(18) H(20) 2.030 .
C(18) H(21) 2.027 .
C(18) H(31) 3.594 .
C(19) H(2) 3.045 .
C(19) H(7) 3.215 .
C(19) H(8) 2.794 .
C(19) H(9) 2.037 .
C(19) H(10) 2.029 .
C(19) H(11) 3.421 .
C(19) H(12) 2.843 .
C(19) H(24) 3.192 2_646
C(19) H(28) 3.426 2_646
C(20) H(13) 3.478 2_656
C(20) H(21) 3.394 .
C(20) H(25) 2.007 .
C(20) H(26) 2.043 .
C(20) H(27) 2.017 .
C(21) H(2) 2.030 .
C(21) H(3) 3.271 .
C(21) H(3) 3.507 2_747
C(21) H(14) 3.368 1_556
C(21) H(16) 3.250 2_746
C(21) H(21) 3.570 2_646
C(21) H(23) 3.553 2_746
C(21) H(26) 3.103 1_655
C(21) H(27) 3.169 1_655
C(22) H(1) 2.040 .
C(22) H(2) 2.016 .
C(22) H(3) 3.297 .
C(22) H(4) 3.277 .
C(22) H(6) 2.931 .
C(22) H(10) 3.160 .
C(22) H(11) 2.027 .
C(22) H(12) 3.020 .
C(22) H(26) 3.125 1_655
C(23) H(5) 2.832 .
C(23) H(6) 3.194 .
C(23) H(9) 2.033 .
C(23) H(10) 2.028 .
C(23) H(15) 3.421 2_656
C(23) H(20) 3.594 1_556
C(23) H(22) 3.182 1_556
C(24) H(8) 3.559 2_646
C(24) H(10) 3.189 1_554
C(24) H(16) 3.287 .
C(24) H(17) 2.550 .
C(24) H(18) 2.858 .
C(24) H(22) 2.469 .
C(24) H(23) 2.948 .
C(24) H(24) 3.233 .
C(24) H(30) 3.494 2_646
C(25) H(4) 3.139 2_756
C(25) H(13) 2.481 .
C(25) H(14) 2.943 .
C(25) H(15) 3.256 .
C(25) H(19) 3.587 1_655
C(25) H(21) 3.030 1_655
C(25) H(22) 3.276 .
C(25) H(23) 2.513 .
C(25) H(24) 2.948 .
C(25) H(25) 3.232 1_655
C(25) H(26) 3.557 1_655
C(25) H(31) 3.558 1_655
C(26) H(13) 2.035 .
C(26) H(14) 2.052 .
C(26) H(15) 2.030 .
C(26) H(16) 2.055 .
C(26) H(17) 2.070 .
C(26) H(18) 2.055 .
C(26) H(22) 2.034 .
C(26) H(23) 2.036 .
C(26) H(24) 2.032 .
C(27) H(1) 3.326 2_646
C(27) H(2) 3.334 2_656
C(27) H(17) 3.321 1_455
C(27) H(28) 2.015 .
C(27) H(29) 2.034 .
C(27) H(31) 3.443 .
C(28) H(5) 3.393 2_656
C(28) H(7) 3.244 1_554
C(28) H(9) 2.996 2_656
C(28) H(13) 3.260 .
C(28) H(14) 2.519 .
C(28) H(15) 2.882 .
C(28) H(16) 2.540 .
C(28) H(17) 2.919 .
C(28) H(18) 3.286 .
C(28) H(28) 3.526 .
C(29) H(5) 3.471 .
C(29) H(18) 3.028 1_455
C(29) H(30) 2.006 .
C(29) H(31) 2.034 .
C(30) H(5) 2.031 .
C(30) H(6) 2.035 .
C(30) H(7) 2.048 .
C(30) H(8) 2.038 .
C(30) H(14) 3.326 1_556
C(30) H(22) 3.524 2_646
C(30) H(24) 3.381 2_646
H(1) Cl(1) 3.172 2_757
H(1) O(1) 2.711 .
H(1) C(10) 2.651 .
H(1) C(12) 3.247 .
H(1) C(13) 3.160 .
H(1) C(14) 3.516 .
H(1) C(15) 3.243 .
H(1) C(17) 2.056 .
H(1) C(22) 2.040 .
H(1) C(27) 3.326 2_656
H(1) H(3) 2.375 .
H(1) H(11) 2.348 .
H(1) H(17) 3.556 2_756
H(1) H(19) 2.381 2_656
H(2) O(3) 3.102 2_646
H(2) N(1) 2.663 .
H(2) C(10) 2.693 .
H(2) C(11) 3.245 .
H(2) C(14) 3.358 .
H(2) C(15) 3.238 .
H(2) C(16) 3.494 .
H(2) C(19) 3.045 .
H(2) C(21) 2.030 .
H(2) C(22) 2.016 .
H(2) C(27) 3.334 2_646
H(2) H(4) 2.352 .
H(2) H(6) 2.272 .
H(2) H(10) 3.189 .
H(2) H(11) 3.538 .
H(2) H(12) 2.637 .
H(2) H(20) 3.182 2_646
H(2) H(21) 2.798 2_646
H(2) H(26) 3.282 1_655
H(2) H(28) 3.426 2_646
H(2) H(31) 3.028 2_646
H(3) Cl(1) 2.784 .
H(3) Cl(1) 3.087 2_757
H(3) C(11) 2.066 .
H(3) C(15) 2.023 .
H(3) C(21) 3.271 .
H(3) C(21) 3.507 2_757
H(3) C(22) 3.297 .
H(3) H(1) 2.375 .
H(3) H(4) 2.929 2_757
H(3) H(13) 2.848 2_756
H(3) H(17) 3.287 1_556
H(3) H(23) 3.188 1_556
H(4) Cl(1) 2.812 .
H(4) C(12) 2.051 .
H(4) C(15) 2.039 .
H(4) C(17) 3.266 .
H(4) C(22) 3.277 .
H(4) C(25) 3.139 2_746
H(4) H(2) 2.352 .
H(4) H(3) 2.929 2_747
H(4) H(16) 2.439 2_746
H(4) H(17) 3.024 2_746
H(4) H(20) 3.398 2_646
H(4) H(21) 3.005 2_646
H(4) H(23) 2.888 2_746
H(4) H(26) 3.530 1_655
H(4) H(27) 3.343 1_655
H(5) P(2) 2.676 .
H(5) O(3) 3.319 2_646
H(5) O(4) 2.697 .
H(5) O(5) 2.663 .
H(5) O(8) 3.551 2_646
H(5) N(1) 3.599 .
H(5) C(10) 3.321 .
H(5) C(13) 2.983 .
H(5) C(14) 2.082 .
H(5) C(23) 2.832 .
H(5) C(28) 3.393 2_646
H(5) C(29) 3.471 .
H(5) C(30) 2.031 .
H(5) H(6) 1.551 .
H(5) H(8) 2.904 .
H(5) H(9) 2.207 .
H(5) H(10) 2.756 .
H(5) H(12) 3.129 .
H(5) H(22) 3.566 2_646
H(5) H(24) 2.568 2_646
H(5) H(25) 3.489 .
H(5) H(27) 2.874 .
H(5) H(28) 3.408 2_646
H(6) P(2) 3.371 .
H(6) O(3) 2.653 2_646
H(6) O(4) 3.388 .
H(6) N(1) 2.842 .
H(6) C(10) 2.642 .
H(6) C(12) 2.777 .
H(6) C(13) 3.158 .
H(6) C(14) 2.093 .
H(6) C(18) 3.518 2_646
H(6) C(22) 2.931 .
H(6) C(23) 3.194 .
H(6) C(30) 2.035 .
H(6) H(2) 2.272 .
H(6) H(5) 1.551 .
H(6) H(9) 2.512 .
H(6) H(10) 2.201 .
H(6) H(11) 3.551 .
H(6) H(12) 2.423 .
H(6) H(20) 3.410 2_646
H(6) H(24) 3.322 2_646
H(6) H(28) 2.699 2_646
H(7) O(1) 2.624 .
H(7) C(13) 2.051 .
H(7) C(14) 3.269 .
H(7) C(19) 3.215 .
H(7) C(28) 3.244 1_556
H(7) C(30) 2.048 .
H(7) H(8) 1.551 .
H(7) H(9) 2.490 .
H(7) H(9) 3.226 2_657
H(7) H(10) 2.226 .
H(7) H(14) 3.156 1_556
H(7) H(15) 3.500 1_556
H(7) H(20) 3.081 1_556
H(7) H(22) 2.296 1_556
H(8) Cl(1) 3.248 1_455
H(8) O(1) 2.868 .
H(8) O(5) 2.893 .
H(8) C(13) 2.036 .
H(8) C(14) 2.934 .
H(8) C(19) 2.794 .
H(8) C(24) 3.559 2_656
H(8) C(30) 2.038 .
H(8) H(5) 2.904 .
H(8) H(7) 1.551 .
H(8) H(9) 2.225 .
H(8) H(10) 2.770 .
H(8) H(13) 3.328 2_656
H(8) H(15) 3.035 2_656
H(8) H(20) 3.252 1_556
H(9) Cl(1) 3.563 1_455
H(9) O(1) 3.328 2_647
H(9) C(13) 3.166 .
H(9) C(14) 3.240 .
H(9) C(19) 2.037 .
H(9) C(23) 2.033 .
H(9) C(28) 2.996 2_646
H(9) H(5) 2.207 .
H(9) H(6) 2.512 .
H(9) H(7) 2.490 .
H(9) H(7) 3.226 2_647
H(9) H(8) 2.225 .
H(9) H(10) 1.551 .
H(9) H(22) 2.701 2_646
H(9) H(23) 3.055 2_646
H(9) H(24) 2.736 2_646
H(10) C(10) 3.530 .
H(10) C(12) 3.127 .
H(10) C(13) 2.739 .
H(10) C(14) 2.866 .
H(10) C(19) 2.029 .
H(10) C(22) 3.160 .
H(10) C(23) 2.028 .
H(10) C(24) 3.189 1_556
H(10) H(2) 3.189 .
H(10) H(5) 2.756 .
H(10) H(6) 2.201 .
H(10) H(7) 2.226 .
H(10) H(8) 2.770 .
H(10) H(9) 1.551 .
H(10) H(14) 2.469 1_556
H(10) H(15) 3.083 1_556
H(10) H(22) 3.397 1_556
H(11) P(2) 2.835 .
H(11) O(1) 2.656 .
H(11) O(3) 2.718 .
H(11) O(8) 2.467 .
H(11) N(1) 1.964 .
H(11) C(11) 2.535 .
H(11) C(12) 3.256 .
H(11) C(13) 2.666 .
H(11) C(14) 2.047 .
H(11) C(16) 2.504 .
H(11) C(19) 3.421 .
H(11) C(22) 2.027 .
H(11) H(1) 2.348 .
H(11) H(2) 3.538 .
H(11) H(6) 3.551 .
H(11) H(12) 2.766 .
H(11) H(19) 3.143 2_656
H(11) H(29) 3.127 2_656
H(12) P(2) 3.029 .
H(12) P(2) 3.267 2_646
H(12) O(3) 1.959 2_646
H(12) O(4) 2.630 .
H(12) O(7) 2.341 .
H(12) O(8) 3.118 .
H(12) C(10) 2.108 .
H(12) C(12) 3.160 .
H(12) C(14) 2.584 .
H(12) C(16) 2.014 .
H(12) C(18) 2.724 .
H(12) C(19) 2.843 .
H(12) C(22) 3.020 .
H(12) H(2) 2.637 .
H(12) H(5) 3.129 .
H(12) H(6) 2.423 .
H(12) H(11) 2.766 .
H(12) H(28) 2.813 .
H(12) H(29) 2.346 .
H(13) O(5) 3.240 2_646
H(13) O(7) 2.727 .
H(13) C(17) 3.470 2_746
H(13) C(20) 3.478 2_646
H(13) C(25) 2.481 .
H(13) C(26) 2.035 .
H(13) C(28) 3.260 .
H(13) H(3) 2.848 2_746
H(13) H(8) 3.328 2_646
H(13) H(14) 1.551 .
H(13) H(15) 1.551 .
H(13) H(16) 3.394 .
H(13) H(17) 2.366 .
H(13) H(18) 2.607 .
H(13) H(22) 3.368 .
H(13) H(23) 3.592 .
H(13) H(30) 2.833 2_646
H(14) O(7) 3.111 .
H(14) C(15) 3.271 1_554
H(14) C(17) 3.449 1_554
H(14) C(21) 3.368 1_554
H(14) C(25) 2.943 .
H(14) C(26) 2.052 .
H(14) C(28) 2.519 .
H(14) C(30) 3.326 1_554
H(14) H(7) 3.156 1_554
H(14) H(10) 2.469 1_554
H(14) H(13) 1.551 .
H(14) H(15) 1.551 .
H(14) H(17) 2.760 .
H(14) H(18) 3.490 .
H(14) H(22) 2.290 .
H(14) H(23) 2.782 .
H(14) H(24) 3.399 .
H(15) O(1) 2.666 2_646
H(15) O(5) 3.119 2_646
H(15) O(7) 2.278 .
H(15) C(13) 3.005 2_646
H(15) C(23) 3.421 2_646
H(15) C(25) 3.256 .
H(15) C(26) 2.030 .
H(15) C(28) 2.882 .
H(15) H(7) 3.500 1_554
H(15) H(8) 3.035 2_646
H(15) H(10) 3.083 1_554
H(15) H(13) 1.551 .
H(15) H(14) 1.551 .
H(15) H(17) 3.443 .
H(15) H(18) 3.482 .
H(15) H(22) 2.668 .
H(15) H(23) 3.536 .
H(15) H(24) 3.475 .
H(15) H(29) 3.157 .
H(15) H(30) 3.552 2_646
H(16) O(7) 2.864 .
H(16) O(8) 2.677 .
H(16) C(16) 3.081 .
H(16) C(21) 3.250 2_756
H(16) C(24) 3.287 .
H(16) C(26) 2.055 .
H(16) C(28) 2.540 .
H(16) H(4) 2.439 2_756
H(16) H(13) 3.394 .
H(16) H(17) 1.551 .
H(16) H(18) 1.551 .
H(16) H(21) 2.777 1_655
H(16) H(22) 3.433 .
H(16) H(23) 2.352 .
H(16) H(24) 2.755 .
H(16) H(25) 3.239 1_655
H(16) H(26) 3.456 1_655
H(16) H(31) 2.969 1_655
H(17) Cl(1) 2.894 1_554
H(17) O(7) 3.221 .
H(17) C(15) 3.306 1_554
H(17) C(17) 3.478 1_554
H(17) C(24) 2.550 .
H(17) C(26) 2.070 .
H(17) C(27) 3.321 1_655
H(17) C(28) 2.919 .
H(17) H(1) 3.556 2_746
H(17) H(3) 3.287 1_554
H(17) H(4) 3.024 2_756
H(17) H(13) 2.366 .
H(17) H(14) 2.760 .
H(17) H(15) 3.443 .
H(17) H(16) 1.551 .
H(17) H(18) 1.551 .
H(17) H(19) 3.082 1_655
H(17) H(20) 3.588 1_655
H(17) H(21) 2.814 1_655
H(17) H(22) 3.546 .
H(17) H(23) 2.699 .
H(17) H(24) 3.539 .
H(18) O(7) 2.465 .
H(18) O(8) 3.105 .
H(18) C(16) 3.008 .
H(18) C(24) 2.858 .
H(18) C(26) 2.055 .
H(18) C(28) 3.286 .
H(18) C(29) 3.028 1_655
H(18) H(13) 2.607 .
H(18) H(14) 3.490 .
H(18) H(15) 3.482 .
H(18) H(16) 1.551 .
H(18) H(17) 1.551 .
H(18) H(19) 3.419 1_655
H(18) H(21) 2.988 1_655
H(18) H(23) 3.413 .
H(18) H(24) 3.595 .
H(18) H(25) 2.443 1_655
H(18) H(26) 2.859 1_655
H(18) H(30) 2.935 2_646
H(18) H(31) 3.281 1_655
H(19) Cl(1) 3.054 1_454
H(19) O(1) 2.713 2_646
H(19) O(4) 2.818 .
H(19) C(11) 3.326 2_646
H(19) C(18) 2.012 .
H(19) C(25) 3.587 1_455
H(19) H(1) 2.381 2_646
H(19) H(11) 3.143 2_646
H(19) H(17) 3.082 1_455
H(19) H(18) 3.419 1_455
H(19) H(20) 1.551 .
H(19) H(21) 1.551 .
H(19) H(25) 3.584 .
H(19) H(28) 2.731 .
H(19) H(29) 2.181 .
H(20) Cl(1) 3.263 1_454
H(20) O(1) 3.509 2_646
H(20) O(4) 3.182 .
H(20) C(18) 2.030 .
H(20) C(23) 3.594 1_554
H(20) H(2) 3.182 2_656
H(20) H(4) 3.398 2_656
H(20) H(6) 3.410 2_656
H(20) H(7) 3.081 1_554
H(20) H(8) 3.252 1_554
H(20) H(17) 3.588 1_455
H(20) H(19) 1.551 .
H(20) H(21) 1.551 .
H(20) H(28) 2.181 .
H(20) H(29) 2.495 .
H(21) P(2) 3.447 .
H(21) O(4) 2.413 .
H(21) C(12) 3.485 2_656
H(21) C(18) 2.027 .
H(21) C(20) 3.394 .
H(21) C(21) 3.570 2_656
H(21) C(25) 3.030 1_455
H(21) H(2) 2.798 2_656
H(21) H(4) 3.005 2_656
H(21) H(16) 2.777 1_455
H(21) H(17) 2.814 1_455
H(21) H(18) 2.988 1_455
H(21) H(19) 1.551 .
H(21) H(20) 1.551 .
H(21) H(25) 3.031 .
H(21) H(28) 2.475 .
H(21) H(29) 2.755 .
H(21) H(31) 2.630 .
H(22) O(7) 2.837 .
H(22) C(16) 3.497 .
H(22) C(23) 3.182 1_554
H(22) C(24) 2.469 .
H(22) C(25) 3.276 .
H(22) C(26) 2.034 .
H(22) C(30) 3.524 2_656
H(22) H(5) 3.566 2_656
H(22) H(7) 2.296 1_554
H(22) H(9) 2.701 2_656
H(22) H(10) 3.397 1_554
H(22) H(13) 3.368 .
H(22) H(14) 2.290 .
H(22) H(15) 2.668 .
H(22) H(16) 3.433 .
H(22) H(17) 3.546 .
H(22) H(23) 1.551 .
H(22) H(24) 1.551 .
H(22) H(28) 3.297 .
H(23) Cl(1) 2.971 2_756
H(23) O(7) 3.193 .
H(23) O(8) 3.422 .
H(23) C(17) 3.421 1_554
H(23) C(21) 3.553 2_756
H(23) C(24) 2.948 .
H(23) C(25) 2.513 .
H(23) C(26) 2.036 .
H(23) H(3) 3.188 1_554
H(23) H(4) 2.888 2_756
H(23) H(9) 3.055 2_656
H(23) H(13) 3.592 .
H(23) H(14) 2.782 .
H(23) H(15) 3.536 .
H(23) H(16) 2.352 .
H(23) H(17) 2.699 .
H(23) H(18) 3.413 .
H(23) H(22) 1.551 .
H(23) H(24) 1.551 .
H(23) H(27) 3.517 2_656
H(24) O(7) 2.441 .
H(24) O(8) 2.363 .
H(24) N(1) 3.594 .
H(24) C(16) 2.486 .
H(24) C(19) 3.192 2_656
H(24) C(24) 3.233 .
H(24) C(25) 2.948 .
H(24) C(26) 2.032 .
H(24) C(30) 3.381 2_656
H(24) H(5) 2.568 2_656
H(24) H(6) 3.322 2_656
H(24) H(9) 2.736 2_656
H(24) H(14) 3.399 .
H(24) H(15) 3.475 .
H(24) H(16) 2.755 .
H(24) H(17) 3.539 .
H(24) H(18) 3.595 .
H(24) H(22) 1.551 .
H(24) H(23) 1.551 .
H(24) H(27) 3.187 2_656
H(24) H(28) 3.061 .
H(25) P(2) 3.517 .
H(25) O(4) 2.829 .
H(25) O(5) 2.821 .
H(25) O(8) 3.059 2_646
H(25) C(20) 2.007 .
H(25) C(25) 3.232 1_455
H(25) H(5) 3.489 .
H(25) H(16) 3.239 1_455
H(25) H(18) 2.443 1_455
H(25) H(19) 3.584 .
H(25) H(21) 3.031 .
H(25) H(26) 1.551 .
H(25) H(27) 1.551 .
H(25) H(30) 2.721 .
H(25) H(31) 2.176 .
H(26) O(5) 3.203 .
H(26) O(8) 2.967 1_455
H(26) C(11) 3.430 1_455
H(26) C(12) 2.932 1_455
H(26) C(15) 3.367 1_455
H(26) C(16) 3.138 1_455
H(26) C(17) 3.558 1_455
H(26) C(20) 2.043 .
H(26) C(21) 3.103 1_455
H(26) C(22) 3.125 1_455
H(26) C(25) 3.557 1_455
H(26) H(2) 3.282 1_455
H(26) H(4) 3.530 1_455
H(26) H(16) 3.456 1_455
H(26) H(18) 2.859 1_455
H(26) H(25) 1.551 .
H(26) H(27) 1.551 .
H(26) H(30) 2.187 .
H(26) H(31) 2.506 .
H(27) P(2) 3.559 .
H(27) O(4) 3.409 .
H(27) O(5) 2.408 .
H(27) O(8) 3.246 2_646
H(27) C(15) 3.160 1_455
H(27) C(20) 2.017 .
H(27) C(21) 3.169 1_455
H(27) H(4) 3.343 1_455
H(27) H(5) 2.874 .
H(27) H(23) 3.517 2_646
H(27) H(24) 3.187 2_646
H(27) H(25) 1.551 .
H(27) H(26) 1.551 .
H(27) H(30) 2.460 .
H(27) H(31) 2.748 .
H(28) P(2) 2.668 .
H(28) O(3) 2.525 .
H(28) O(4) 1.986 .
H(28) O(7) 3.151 .
H(28) N(1) 2.904 .
H(28) C(16) 3.049 .
H(28) C(19) 3.426 2_656
H(28) C(27) 2.015 .
H(28) C(28) 3.526 .
H(28) H(2) 3.426 2_656
H(28) H(5) 3.408 2_656
H(28) H(6) 2.699 2_656
H(28) H(12) 2.813 .
H(28) H(19) 2.731 .
H(28) H(20) 2.181 .
H(28) H(21) 2.475 .
H(28) H(22) 3.297 .
H(28) H(24) 3.061 .
H(28) H(29) 1.551 .
H(29) P(2) 3.284 .
H(29) O(1) 2.525 2_646
H(29) O(3) 2.705 2_646
H(29) O(4) 1.997 .
H(29) O(7) 2.898 .
H(29) N(1) 2.905 .
H(29) C(13) 3.418 2_646
H(29) C(16) 3.256 .
H(29) C(27) 2.034 .
H(29) H(11) 3.127 2_646
H(29) H(12) 2.346 .
H(29) H(15) 3.157 .
H(29) H(19) 2.181 .
H(29) H(20) 2.495 .
H(29) H(21) 2.755 .
H(29) H(28) 1.551 .
H(30) P(2) 3.349 .
H(30) O(5) 2.005 .
H(30) O(7) 3.400 2_656
H(30) O(8) 3.476 1_455
H(30) C(11) 3.587 1_455
H(30) C(17) 3.528 1_455
H(30) C(24) 3.494 2_656
H(30) C(29) 2.006 .
H(30) H(13) 2.833 2_656
H(30) H(15) 3.552 2_656
H(30) H(18) 2.935 2_656
H(30) H(25) 2.721 .
H(30) H(26) 2.187 .
H(30) H(27) 2.460 .
H(30) H(31) 1.551 .
H(31) P(2) 2.675 .
H(31) O(3) 3.126 .
H(31) O(4) 2.738 .
H(31) O(5) 2.012 .
H(31) C(18) 3.594 .
H(31) C(25) 3.558 1_455
H(31) C(27) 3.443 .
H(31) C(29) 2.034 .
H(31) H(2) 3.028 2_656
H(31) H(16) 2.969 1_455
H(31) H(18) 3.281 1_455
H(31) H(21) 2.630 .
H(31) H(25) 2.176 .
H(31) H(26) 2.506 .
H(31) H(27) 2.748 .
H(31) H(30) 1.551 .

loop_
_geom_torsion_atom_site_label_1
_geom_torsion_atom_site_label_2
_geom_torsion_atom_site_label_3
_geom_torsion_atom_site_label_4
_geom_torsion
O(3) P(2) O(4) C(18) 19.5(3)
O(3) P(2) O(5) C(20) 76.9(4)
O(3) P(2) C(14) C(10) -42.9(3)
O(3) P(2) C(14) C(13) 74.8(3)
O(3) P(2) C(14) C(19) -172.8(3)
O(4) P(2) O(5) C(20) -48.2(4)
O(5) P(2) O(4) C(18) 147.2(3)
O(4) P(2) C(14) C(10) 84.3(3)
O(4) P(2) C(14) C(13) -158.0(2)
O(4) P(2) C(14) C(19) -45.6(3)
C(14) P(2) O(4) C(18) -107.9(3)
O(5) P(2) C(14) C(10) -168.4(3)
O(5) P(2) C(14) C(13) -50.7(3)
O(5) P(2) C(14) C(19) 61.7(3)
C(14) P(2) O(5) C(20) -159.9(4)
P(2) O(4) C(18) C(27) -116.6(3)
P(2) O(5) C(20) C(29) 102.4(4)
C(16) O(7) C(26) C(24) -174.0(3)
C(16) O(7) C(26) C(25) 68.3(5)
C(16) O(7) C(26) C(28) -55.6(5)
C(26) O(7) C(16) O(8) -11.8(6)
C(26) O(7) C(16) N(1) 169.5(3)
C(10) N(1) C(16) O(7) 174.1(3)
C(10) N(1) C(16) O(8) -4.6(6)
C(16) N(1) C(10) C(14) 150.6(3)
C(16) N(1) C(10) C(22) -82.2(4)
N(1) C(10) C(14) P(2) -57.8(4)
N(1) C(10) C(14) C(13) -175.4(3)
N(1) C(10) C(14) C(19) 69.3(4)
N(1) C(10) C(22) C(11) 137.0(4)
N(1) C(10) C(22) C(12) -39.4(6)
C(14) C(10) C(22) C(11) -99.3(5)
C(14) C(10) C(22) C(12) 84.2(5)
C(22) C(10) C(14) P(2) 177.9(3)
C(22) C(10) C(14) C(13) 60.4(5)
C(22) C(10) C(14) C(19) -55.0(5)
C(17) C(11) C(22) C(10) -176.2(4)
C(17) C(11) C(22) C(12) 0.4(7)
C(22) C(11) C(17) C(15) 0.1(5)
C(21) C(12) C(22) C(10) 177.5(4)
C(21) C(12) C(22) C(11) 1.0(7)
C(22) C(12) C(21) C(15) -2.9(7)
O(1) C(13) C(14) P(2) -73.1(5)
O(1) C(13) C(14) C(10) 44.9(5)
O(1) C(13) C(14) C(19) 168.9(4)
O(1) C(13) C(23) C(30) -151.8(5)
C(14) C(13) C(23) C(30) 25.1(5)
C(23) C(13) C(14) P(2) 109.9(3)
C(23) C(13) C(14) C(10) -132.1(3)
C(23) C(13) C(14) C(19) -8.1(4)
P(2) C(14) C(19) C(30) -127.9(4)
C(10) C(14) C(19) C(30) 106.3(5)
C(13) C(14) C(19) C(30) -12.1(5)
Cl(1) C(15) C(17) C(11) 177.1(3)
Cl(1) C(15) C(21) C(12) -175.8(3)
C(17) C(15) C(21) C(12) 3.5(7)
C(21) C(15) C(17) C(11) -2.1(7)
C(14) C(19) C(30) C(23) 28.5(6)
C(13) C(23) C(30) C(19) -33.0(6)
